data_4026643
loop_
_publ_author_name
'James J. Mousseau'
'James A. Bull'
'Carolyn L. Ladd'
'Ang\'elique Fortier'
'Daniela Sustac Roman'
'Andr\'e B. Charette'

_publ_contact_author_address
;
      Universit\'e de Montr\'eal
      D\'epartement de Chimie
      C.P. 6128, Succ. Centre-ville
      Montr\'eal, Qu\'ebec
      Canada, H3C 3J7
;
_publ_contact_author_email andre.charette@umontreal.ca
_publ_contact_author_fax '+1 514 343 5900'
_publ_contact_author_name 'Dr Andr\'e B. Charette'
_publ_contact_author_phone '+1 514 343 6283'
_publ_section_title
;
 Synthesis of 2- and 2,3-Substituted Pyrazolo[1,5-a]pyridines: Scope and
 Mechanistic Considerations of a Domino Direct Alkynylation and
 Cyclization of N-Iminopyridinium Ylides Using Alkenyl Bromides, Alkenyl
 Iodides, and Alkynes
;
_journal_name_full 'Journal of Organic Chemistry'
_journal_page_first 8243
_journal_page_last 8261
_journal_paper_doi 10.1021/jo201303x
_journal_volume 76
_journal_year 2011
_chemical_compound_source 'Synthesized by the authors. See text'
_chemical_formula_moiety 'C13 H10 N2'
_chemical_formula_sum 'C13 H10 N2'
_chemical_formula_weight 194.23
_chemical_name_systematic
; 
 ? 
;
_space_group_IT_number 33
_symmetry_cell_setting orthorhombic
_symmetry_space_group_name_Hall 'P 2c -2n'
_symmetry_space_group_name_H-M 'P n a 21'
_atom_sites_solution_hydrogens geom
_atom_sites_solution_primary direct
_atom_sites_solution_secondary difmap
_audit_creation_method SHELXL-97
_cell_angle_alpha 90
_cell_angle_beta 90
_cell_angle_gamma 90
_cell_formula_units_Z 4
_cell_length_a 15.860(3)
_cell_length_b 10.730(2)
_cell_length_c 5.8704(12)
_cell_measurement_reflns_used 2745
_cell_measurement_temperature 150
_cell_measurement_theta_max 53.30
_cell_measurement_theta_min 4.98
_cell_volume 999.0(3)
_computing_cell_refinement 'SAINT V7.60A(Bruker AXS, 2008)'
_computing_data_collection 'APEX2  (Bruker AXS, 2009)'
_computing_data_reduction 'SAINT V7.60A(Bruker AXS, 2008)'
_computing_molecular_graphics 'SHELXTL v6.12 (Bruker AXS, 2001)'
_computing_publication_material 'UdMX (Maris, 2004)'
_computing_structure_refinement 'SHELXL97 (Sheldrick, 2008)'
_computing_structure_solution 'SHELXS97 (Sheldrick, 2008)'
_diffrn_ambient_temperature 150
_diffrn_detector_area_resol_mean 8.3
_diffrn_measured_fraction_theta_full 0.987
_diffrn_measured_fraction_theta_max 0.987
_diffrn_measurement_device_type 'Bruker Microstar'
_diffrn_measurement_method \w
_diffrn_radiation_monochromator 'Helios optics'
_diffrn_radiation_source 'Rotating Anode'
_diffrn_radiation_type CuK\a
_diffrn_radiation_wavelength 1.54178
_diffrn_reflns_av_R_equivalents 0.099
_diffrn_reflns_av_sigmaI/netI 0.0426
_diffrn_reflns_limit_h_max 18
_diffrn_reflns_limit_h_min -18
_diffrn_reflns_limit_k_max 12
_diffrn_reflns_limit_k_min -11
_diffrn_reflns_limit_l_max 4
_diffrn_reflns_limit_l_min -6
_diffrn_reflns_number 15715
_diffrn_reflns_theta_full 67.62
_diffrn_reflns_theta_max 67.62
_diffrn_reflns_theta_min 4.98
_exptl_absorpt_coefficient_mu 0.609
_exptl_absorpt_correction_T_max 0.9819
_exptl_absorpt_correction_T_min 0.4709
_exptl_absorpt_correction_type multi-scan
_exptl_absorpt_process_details 'Sadabs (Sheldrick, 1996)'
_exptl_crystal_colour Colorless
_exptl_crystal_density_diffrn 1.291
_exptl_crystal_description needle
_exptl_crystal_F_000 408
_exptl_crystal_size_max 0.12
_exptl_crystal_size_mid 0.03
_exptl_crystal_size_min 0.03
_refine_diff_density_max 0.808
_refine_diff_density_min -0.296
_refine_diff_density_rms 0.085
_refine_ls_abs_structure_details 'Friedel Pairs merged'
_refine_ls_extinction_method none
_refine_ls_goodness_of_fit_ref 1.574
_refine_ls_hydrogen_treatment constr
_refine_ls_matrix_type full
_refine_ls_number_parameters 136
_refine_ls_number_reflns 980
_refine_ls_number_restraints 91
_refine_ls_restrained_S_all 1.583
_refine_ls_R_factor_all 0.1578
_refine_ls_R_factor_gt 0.1200
_refine_ls_shift/su_max 0.000
_refine_ls_shift/su_mean 0.000
_refine_ls_structure_factor_coef Fsqd
_refine_ls_weighting_details 'calc w=1/[\s^2^(Fo^2^)+(0.2000P)^2^] where P=(Fo^2^+2Fc^2^)/3'
_refine_ls_weighting_scheme calc
_refine_ls_wR_factor_gt 0.3536
_refine_ls_wR_factor_ref 0.3807
_reflns_number_gt 671
_reflns_number_total 980
_reflns_threshold_expression I>2\s(I)
_cod_data_source_file jo201303x_si_003.cif
_cod_data_source_block cha197
_cod_depositor_comments
;
The following automatic conversions were performed:

'_geom_bond_publ_flag' value 'Y' changed to 'y' according to the
built-in table from CIF Core dictionary named 'cif_core.dic' version
2.4.1 from 2010-06-29 (17 times).

'_geom_angle_publ_flag' value 'Y'
changed to 'y' according to the built-in table from CIF Core
dictionary named 'cif_core.dic' version 2.4.1 from 2010-06-29 (23
times).

'_geom_torsion_publ_flag' value 'Y' changed to 'y' according
to the built-in table from CIF Core dictionary named 'cif_core.dic'
version 2.4.1 from 2010-06-29 (31 time).

Automatic conversion script
Id: cif_fix_values 1715 2011-07-08 13:25:40Z adriana 
;
_cod_original_cell_volume 999.0(4)
_cod_database_code 4026643

loop_
_symmetry_equiv_pos_as_xyz
'x, y, z'
'-x, -y, z+1/2'
'x+1/2, -y+1/2, z'
'-x+1/2, y+1/2, z+1/2'

loop_
_atom_site_label
_atom_site_type_symbol
_atom_site_fract_x
_atom_site_fract_y
_atom_site_fract_z
_atom_site_U_iso_or_equiv
_atom_site_adp_type
_atom_site_occupancy
_atom_site_symmetry_multiplicity
_atom_site_calc_flag
_atom_site_refinement_flags
N1 N 0.6868(5) 0.4961(7) 1.0745(19) 0.063(2) Uani 1 1 d U
N2 N 0.6297(6) 0.5968(8) 1.1008(19) 0.078(3) Uani 1 1 d U
C1 C 0.5881(5) 0.5982(8) 0.9072(18) 0.049(2) Uani 1 1 d U
C2 C 0.6149(8) 0.5081(8) 0.752(2) 0.073(3) Uani 1 1 d U
H2 H 0.5943 0.4934 0.6022 0.087 Uiso 1 1 calc R
C3 C 0.6755(6) 0.4481(10) 0.860(2) 0.064(3) Uani 1 1 d U
C4 C 0.7336(6) 0.3388(9) 0.803(2) 0.066(3) Uani 1 1 d U
H4 H 0.7314 0.2972 0.6606 0.079 Uiso 1 1 calc R
C5 C 0.7879(6) 0.3052(9) 0.9662(19) 0.055(2) Uani 1 1 d U
H5 H 0.8256 0.2379 0.9399 0.066 Uiso 1 1 calc R
C6 C 0.7898(7) 0.3681(9) 1.175(2) 0.069(3) Uani 1 1 d U
H6 H 0.8281 0.3404 1.2890 0.083 Uiso 1 1 calc R
C7 C 0.7397(7) 0.4658(9) 1.222(2) 0.071(3) Uani 1 1 d U
H7 H 0.7443 0.5099 1.3621 0.085 Uiso 1 1 calc R
C11 C 0.5209(6) 0.7031(9) 0.875(2) 0.063(3) Uani 1 1 d U
C12 C 0.5119(6) 0.7860(12) 1.052(2) 0.080(4) Uani 1 1 d U
H12 H 0.5458 0.7788 1.1848 0.096 Uiso 1 1 calc R
C13 C 0.4479(6) 0.8872(10) 1.032(2) 0.069(3) Uani 1 1 d U
H13 H 0.4386 0.9464 1.1495 0.083 Uiso 1 1 calc R
C14 C 0.4035(6) 0.8886(10) 0.831(2) 0.065(3) Uani 1 1 d U
H14 H 0.3620 0.9507 0.8041 0.078 Uiso 1 1 calc R
C15 C 0.4198(6) 0.7996(9) 0.669(2) 0.070(3) Uani 1 1 d U
H15 H 0.3869 0.8011 0.5336 0.084 Uiso 1 1 calc R
C16 C 0.4783(7) 0.7114(10) 0.688(3) 0.079(3) Uani 1 1 d U
H16 H 0.4886 0.6554 0.5654 0.095 Uiso 1 1 calc R

loop_
_atom_site_aniso_label
_atom_site_aniso_U_11
_atom_site_aniso_U_22
_atom_site_aniso_U_33
_atom_site_aniso_U_23
_atom_site_aniso_U_13
_atom_site_aniso_U_12
N1 0.062(4) 0.052(4) 0.075(5) -0.010(4) 0.011(5) 0.008(4)
N2 0.090(5) 0.078(5) 0.066(6) -0.003(5) 0.007(5) -0.016(5)
C1 0.053(4) 0.046(4) 0.048(5) -0.005(4) -0.003(4) -0.013(4)
C2 0.080(6) 0.066(5) 0.072(6) -0.010(5) 0.000(6) -0.013(5)
C3 0.044(4) 0.072(5) 0.078(6) 0.036(6) -0.014(5) -0.005(4)
C4 0.060(5) 0.065(5) 0.072(7) -0.004(5) 0.008(5) -0.010(4)
C5 0.054(4) 0.049(5) 0.061(6) -0.003(4) -0.002(5) 0.009(4)
C6 0.068(5) 0.060(5) 0.079(7) 0.000(5) 0.008(5) 0.000(5)
C7 0.074(6) 0.059(5) 0.080(6) -0.006(5) -0.005(6) 0.010(5)
C11 0.054(5) 0.051(5) 0.084(7) -0.008(5) 0.011(5) -0.005(4)
C12 0.061(5) 0.108(7) 0.071(7) 0.045(6) -0.023(5) -0.024(5)
C13 0.067(5) 0.067(5) 0.075(7) 0.001(5) 0.001(5) 0.008(5)
C14 0.049(4) 0.067(5) 0.078(7) 0.002(5) -0.007(5) 0.001(4)
C15 0.060(5) 0.065(5) 0.086(7) -0.006(5) -0.010(6) 0.000(5)
C16 0.083(6) 0.064(6) 0.091(7) -0.008(6) -0.003(6) 0.008(5)

loop_
_atom_type_symbol
_atom_type_description
_atom_type_scat_dispersion_real
_atom_type_scat_dispersion_imag
_atom_type_scat_source
C C 0.0181 0.0091 'International Tables Vol C Tables 4.2.6.8 and 6.1.1.4'
H H 0.0000 0.0000 'International Tables Vol C Tables 4.2.6.8 and 6.1.1.4'
N N 0.0311 0.0180 'International Tables Vol C Tables 4.2.6.8 and 6.1.1.4'

loop_
_geom_angle_atom_site_label_1
_geom_angle_atom_site_label_2
_geom_angle_atom_site_label_3
_geom_angle
_geom_angle_publ_flag
C7 N1 C3 128.9(9) y
C7 N1 N2 123.4(11) y
C3 N1 N2 107.6(9) y
C1 N2 N1 103.6(9) y
N2 C1 C2 113.9(9) y
N2 C1 C11 117.2(9) y
C2 C1 C11 128.8(1) y
C3 C2 C1 104.2(12) y
C3 C2 H2 127.9 ?
C1 C2 H2 127.9 ?
C2 C3 N1 110.7(11) y
C2 C3 C4 135.2(12) y
N1 C3 C4 114.0(8) y
C5 C4 C3 116.2(1) y
C5 C4 H4 121.9 ?
C3 C4 H4 121.9 ?
C4 C5 C6 120.7(9) y
C4 C5 H5 119.6 ?
C6 C5 H5 119.6 ?
C7 C6 C5 122.9(12) y
C7 C6 H6 118.6 ?
C5 C6 H6 118.6 ?
N1 C7 C6 117.2(13) y
N1 C7 H7 121.4 ?
C6 C7 H7 121.4 ?
C16 C11 C12 122.9(1) y
C16 C11 C1 120.7(1) y
C12 C11 C1 116.3(1) y
C11 C12 C13 118.8(1) y
C11 C12 H12 120.6 ?
C13 C12 H12 120.6 ?
C14 C13 C12 115.1(11) y
C14 C13 H13 122.4 ?
C12 C13 H13 122.4 ?
C15 C14 C13 119.4(9) y
C15 C14 H14 120.3 ?
C13 C14 H14 120.3 ?
C16 C15 C14 124.7(12) y
C16 C15 H15 117.7 ?
C14 C15 H15 117.7 ?
C11 C16 C15 119(12) y
C11 C16 H16 120.5 ?
C15 C16 H16 120.5 ?

loop_
_geom_bond_atom_site_label_1
_geom_bond_atom_site_label_2
_geom_bond_distance
_geom_bond_publ_flag
N1 C7 1.250(15) y
N1 C3 1.374(17) y
N1 N2 1.418(13) y
N2 C1 1.315(15) y
C1 C2 1.396(15) y
C1 C11 1.562(13) y
C2 C3 1.319(15) y
C2 H2 0.95 ?
C3 C4 1.528(14) y
C4 C5 1.336(15) y
C4 H4 0.95 ?
C5 C6 1.402(18) y
C5 H5 0.95 ?
C6 C7 1.344(15) y
C6 H6 0.95 ?
C7 H7 0.95 ?
C11 C16 1.292(19) y
C11 C12 1.377(17) y
C12 C13 1.491(16) y
C12 H12 0.95 ?
C13 C14 1.375(18) y
C13 H13 0.95 ?
C14 C15 1.371(16) y
C14 H14 0.95 ?
C15 C16 1.330(13) y
C15 H15 0.95 ?
C16 H16 0.95 ?

loop_
_geom_torsion_atom_site_label_1
_geom_torsion_atom_site_label_2
_geom_torsion_atom_site_label_3
_geom_torsion_atom_site_label_4
_geom_torsion
_geom_torsion_publ_flag
C7 N1 N2 C1 178.3(1) y
C3 N1 N2 C1 1.9(1) y
N1 N2 C1 C2 -1.7(11) y
N1 N2 C1 C11 -177.9(7) y
N2 C1 C2 C3 0.8(12) y
C11 C1 C2 C3 176.5(9) y
C1 C2 C3 N1 0.5(11) y
C1 C2 C3 C4 179.5(1) y
C7 N1 C3 C2 -177.6(11) y
N2 N1 C3 C2 -1.5(11) y
C7 N1 C3 C4 3.1(15) y
N2 N1 C3 C4 179.3(7) y
C2 C3 C4 C5 -179.6(11) y
N1 C3 C4 C5 -0.7(12) y
C3 C4 C5 C6 0.1(14) y
C4 C5 C6 C7 -1.6(17) y
C3 N1 C7 C6 -4.6(17) y
N2 N1 C7 C6 179.8(1) y
C5 C6 C7 N1 3.6(17) y
N2 C1 C11 C16 179.1(11) y
C2 C1 C11 C16 3.5(16) y
N2 C1 C11 C12 0.7(12) y
C2 C1 C11 C12 -174.8(1) y
C16 C11 C12 C13 2.4(16) y
C1 C11 C12 C13 -179.3(8) y
C11 C12 C13 C14 -0.7(14) y
C12 C13 C14 C15 0.6(14) y
C13 C14 C15 C16 -2.1(17) y
C12 C11 C16 C15 -3.8(18) y
C1 C11 C16 C15 178.0(9) y
C14 C15 C16 C11 3.7(18) y
